data_7056785
loop_
_publ_author_name
'Jagtap, Rohidas M.'
'Thorat, Shridhar H.'
'Gonnade, Rajesh G.'
'Khan, Ayesha A.'
'Pardeshi, Satish K.'

_publ_section_title
;
 X-ray crystal structures and anti-breast cancer property of
 3-tert-butoxycarbonyl-2-arylthiazolidine-4-carboxylic acids
;
_journal_issue 2
_journal_name_full 'New Journal of Chemistry'
_journal_page_first 1078
_journal_paper_doi 10.1039/C7NJ02961F
_journal_volume 42
_journal_year 2018
_chemical_absolute_configuration syn
_chemical_formula_moiety 'C15 H19 N O5 S'
_chemical_formula_sum 'C15 H19 N O5 S'
_chemical_formula_weight 325.37
_space_group_crystal_system tetragonal
_space_group_IT_number 79
_space_group_name_Hall 'I 4'
_space_group_name_H-M_alt 'I 4'
_symmetry_space_group_name_Hall 'I 4'
_symmetry_space_group_name_H-M 'I 4'
_atom_sites_solution_hydrogens geom
_audit_creation_method SHELXL-2014/7
_audit_update_record
;
2017-11-16 deposited with the CCDC.
2017-12-05 downloaded from the CCDC.
;
_cell_angle_alpha 90
_cell_angle_beta 90
_cell_angle_gamma 90
_cell_formula_units_Z 8
_cell_length_a 22.5029(5)
_cell_length_b 22.5029(5)
_cell_length_c 6.4423(2)
_cell_measurement_reflns_used 9893
_cell_measurement_temperature 100(2)
_cell_measurement_theta_max 34.15
_cell_measurement_theta_min 2.86
_cell_volume 3262.26(14)
_computing_cell_refinement 'Bruker SAINT'
_computing_data_collection 'Bruker APEX2'
_computing_data_reduction 'Bruker SAINT'
_computing_molecular_graphics 'Bruker SHELXTL'
_computing_publication_material 'Bruker SHELXTL'
_computing_structure_refinement 'SHELXL-2014 (Sheldrick 2014)'
_computing_structure_solution 'SHELXS-97 (Sheldrick 2008)'
_diffrn_ambient_temperature 100(2)
_diffrn_measured_fraction_theta_full 0.735
_diffrn_measured_fraction_theta_max 0.854
_diffrn_measurement_device_type 'Bruker APEX-II CCD'
_diffrn_measurement_method '\f and \w scans'
_diffrn_radiation_type MoK\a
_diffrn_radiation_wavelength 0.71073
_diffrn_reflns_av_R_equivalents 0.0391
_diffrn_reflns_av_unetI/netI 0.0503
_diffrn_reflns_Laue_measured_fraction_full 0.735
_diffrn_reflns_Laue_measured_fraction_max 0.854
_diffrn_reflns_limit_h_max 29
_diffrn_reflns_limit_h_min -35
_diffrn_reflns_limit_k_max 35
_diffrn_reflns_limit_k_min -27
_diffrn_reflns_limit_l_max 10
_diffrn_reflns_limit_l_min -10
_diffrn_reflns_number 27810
_diffrn_reflns_point_group_measured_fraction_full 0.729
_diffrn_reflns_point_group_measured_fraction_max 0.845
_diffrn_reflns_theta_full 25.242
_diffrn_reflns_theta_max 34.372
_diffrn_reflns_theta_min 3.622
_exptl_absorpt_coefficient_mu 0.220
_exptl_absorpt_correction_T_max 0.947
_exptl_absorpt_correction_T_min 0.917
_exptl_absorpt_correction_type multi-scan
_exptl_absorpt_process_details sadabs,(bruker,2016)
_exptl_crystal_colour colourless
_exptl_crystal_density_diffrn 1.325
_exptl_crystal_description block
_exptl_crystal_F_000 1376
_exptl_crystal_size_max 0.400
_exptl_crystal_size_mid 0.300
_exptl_crystal_size_min 0.250
_refine_diff_density_max 1.456
_refine_diff_density_min -0.451
_refine_diff_density_rms 0.078
_refine_ls_abs_structure_details
;
 Flack x determined using 1988 quotients [(I+)-(I-)]/[(I+)+(I-)]
 (Parsons, Flack and Wagner, Acta Cryst. B69 (2013) 249-259).
;
_refine_ls_abs_structure_Flack 0.05(3)
_refine_ls_extinction_method none
_refine_ls_goodness_of_fit_ref 1.111
_refine_ls_hydrogen_treatment constr
_refine_ls_matrix_type full
_refine_ls_number_parameters 204
_refine_ls_number_reflns 5796
_refine_ls_number_restraints 1
_refine_ls_restrained_S_all 1.111
_refine_ls_R_factor_all 0.0681
_refine_ls_R_factor_gt 0.0596
_refine_ls_shift/su_max 0.001
_refine_ls_shift/su_mean 0.000
_refine_ls_structure_factor_coef Fsqd
_refine_ls_weighting_details 'w=1/[\s^2^(Fo^2^)+(0.0921P)^2^+0.2969P] where P=(Fo^2^+2Fc^2^)/3'
_refine_ls_weighting_scheme calc
_refine_ls_wR_factor_gt 0.1567
_refine_ls_wR_factor_ref 0.1608
_reflns_Friedel_coverage 0.844
_reflns_Friedel_fraction_full 0.722
_reflns_Friedel_fraction_max 0.834
_reflns_number_gt 5115
_reflns_number_total 5796
_reflns_threshold_expression 'I > 2\s(I)'
_cod_data_source_file c7nj02961f2.cif
_cod_data_source_block BJ4_BOC_B_ACN
_cod_depositor_comments 'Adding full bibliography for 7056781--7056785.cif.'
_cod_original_cell_volume 3262.26(18)
_cod_database_code 7056785
_shelx_shelxl_version_number 2014/7
_shelx_space_group_comment
;
The symmetry employed for this shelxl refinement is uniquely defined
by the following loop, which should always be used as a source of
symmetry information in preference to the above space-group names.
They are only intended as comments.
;
_shelx_estimated_absorpt_t_min 0.917
_shelx_estimated_absorpt_t_max 0.947

loop_
_space_group_symop_operation_xyz
'x, y, z'
'-y, x, z'
'y, -x, z'
'-x, -y, z'
'x+1/2, y+1/2, z+1/2'
'-y+1/2, x+1/2, z+1/2'
'y+1/2, -x+1/2, z+1/2'
'-x+1/2, -y+1/2, z+1/2'

loop_
_atom_site_label
_atom_site_type_symbol
_atom_site_fract_x
_atom_site_fract_y
_atom_site_fract_z
_atom_site_U_iso_or_equiv
_atom_site_adp_type
_atom_site_occupancy
_atom_site_site_symmetry_order
_atom_site_calc_flag
_atom_site_refinement_flags_posn
_atom_site_refinement_flags_adp
S1 S 0.61610(4) 0.50332(4) 0.3548(2) 0.0476(3) Uani 1 1 d . .
O1 O 0.71121(17) 0.58815(14) 0.9420(4) 0.0477(8) Uani 1 1 d . .
O2 O 0.76774(9) 0.51247(8) 0.8409(3) 0.0195(3) Uani 1 1 d . .
H2 H 0.7809 0.5157 0.9624 0.029 Uiso 1 1 calc R U
O3 O 0.80747(10) 0.51130(9) 0.2213(3) 0.0244(4) Uani 1 1 d . .
O4 O 0.80382(8) 0.58050(8) 0.4786(3) 0.0178(3) Uani 1 1 d . .
O5 O 0.65612(13) 0.38908(13) 0.0546(3) 0.0373(6) Uani 1 1 d . .
H5 H 0.6514 0.3602 -0.0265 0.056 Uiso 1 1 calc R U
N1 N 0.72790(10) 0.51902(9) 0.4396(3) 0.0189(4) Uani 1 1 d . .
C1 C 0.69207(14) 0.47729(12) 0.3179(4) 0.0260(5) Uani 1 1 d . .
H1 H 0.7027 0.4820 0.1681 0.031 Uiso 1 1 calc R U
C2 C 0.69755(11) 0.55323(11) 0.5992(4) 0.0201(4) Uani 1 1 d . .
H2A H 0.6934 0.5953 0.5508 0.024 Uiso 1 1 calc R U
C3 C 0.63528(14) 0.52468(14) 0.6116(7) 0.0368(8) Uani 1 1 d . .
H3A H 0.6060 0.5535 0.6665 0.044 Uiso 1 1 calc R U
H3B H 0.6360 0.4896 0.7041 0.044 Uiso 1 1 calc R U
C4 C 0.72664(13) 0.55299(11) 0.8093(4) 0.0222(4) Uani 1 1 d . .
C5 C 0.78196(11) 0.53535(10) 0.3686(4) 0.0178(4) Uani 1 1 d . .
C6 C 0.86739(11) 0.59791(12) 0.4641(4) 0.0213(4) Uani 1 1 d . .
C7 C 0.88262(16) 0.61836(16) 0.2463(6) 0.0333(7) Uani 1 1 d . .
H7A H 0.8791 0.5848 0.1501 0.050 Uiso 1 1 calc R U
H7B H 0.9234 0.6336 0.2437 0.050 Uiso 1 1 calc R U
H7C H 0.8551 0.6499 0.2042 0.050 Uiso 1 1 calc R U
C8 C 0.90559(16) 0.54646(15) 0.5358(7) 0.0348(7) Uani 1 1 d . .
H8A H 0.8944 0.5353 0.6776 0.052 Uiso 1 1 calc R U
H8B H 0.9475 0.5583 0.5333 0.052 Uiso 1 1 calc R U
H8C H 0.8997 0.5125 0.4431 0.052 Uiso 1 1 calc R U
C9 C 0.87021(14) 0.64946(14) 0.6180(6) 0.0300(6) Uani 1 1 d . .
H9A H 0.8450 0.6820 0.5687 0.045 Uiso 1 1 calc R U
H9B H 0.9113 0.6634 0.6300 0.045 Uiso 1 1 calc R U
H9C H 0.8561 0.6360 0.7541 0.045 Uiso 1 1 calc R U
C10 C 0.69965(11) 0.41306(10) 0.3767(4) 0.0171(4) Uani 1 1 d . .
C11 C 0.68075(12) 0.36946(13) 0.2364(4) 0.0217(5) Uani 1 1 d . .
C12 C 0.68789(12) 0.30923(13) 0.2819(5) 0.0259(5) Uani 1 1 d . .
H12 H 0.6765 0.2800 0.1833 0.031 Uiso 1 1 calc R U
C13 C 0.71155(13) 0.29225(12) 0.4702(6) 0.0288(6) Uani 1 1 d . .
H13 H 0.7156 0.2512 0.5023 0.035 Uiso 1 1 calc R U
C14 C 0.72943(13) 0.33493(12) 0.6133(5) 0.0259(5) Uani 1 1 d . .
H14 H 0.7453 0.3231 0.7435 0.031 Uiso 1 1 calc R U
C15 C 0.72395(12) 0.39522(11) 0.5651(4) 0.0199(4) Uani 1 1 d . .
H15 H 0.7370 0.4243 0.6619 0.024 Uiso 1 1 calc R U

loop_
_atom_site_aniso_label
_atom_site_aniso_U_11
_atom_site_aniso_U_22
_atom_site_aniso_U_33
_atom_site_aniso_U_23
_atom_site_aniso_U_13
_atom_site_aniso_U_12
S1 0.0306(4) 0.0272(4) 0.0850(8) 0.0068(4) -0.0319(5) -0.0009(3)
O1 0.074(2) 0.0449(15) 0.0239(11) -0.0004(10) 0.0144(12) 0.0379(15)
O2 0.0285(9) 0.0176(7) 0.0124(7) -0.0045(6) -0.0025(6) 0.0053(6)
O3 0.0384(11) 0.0226(9) 0.0122(7) -0.0040(6) -0.0014(7) -0.0005(7)
O4 0.0185(7) 0.0181(7) 0.0169(7) -0.0034(6) 0.0006(6) -0.0048(5)
O5 0.0459(14) 0.0514(15) 0.0145(8) 0.0001(9) -0.0079(9) -0.0289(11)
N1 0.0232(9) 0.0158(8) 0.0178(8) 0.0020(6) -0.0062(7) -0.0059(7)
C1 0.0350(14) 0.0215(11) 0.0217(11) 0.0053(9) -0.0154(10) -0.0112(9)
C2 0.0177(10) 0.0140(9) 0.0285(12) 0.0044(8) 0.0010(8) -0.0001(7)
C3 0.0201(12) 0.0208(12) 0.070(3) -0.0015(13) 0.0038(13) -0.0019(9)
C4 0.0288(12) 0.0193(10) 0.0186(10) 0.0011(8) 0.0083(9) 0.0053(8)
C5 0.0270(10) 0.0154(9) 0.0110(8) 0.0002(7) -0.0055(8) -0.0029(7)
C6 0.0167(10) 0.0204(10) 0.0267(11) -0.0010(9) -0.0018(8) -0.0008(7)
C7 0.0331(15) 0.0334(15) 0.0334(16) 0.0044(12) 0.0104(12) -0.0077(11)
C8 0.0281(14) 0.0272(14) 0.049(2) 0.0015(13) -0.0096(13) 0.0061(10)
C9 0.0256(13) 0.0252(13) 0.0391(16) -0.0119(11) -0.0036(11) -0.0058(9)
C10 0.0195(9) 0.0168(9) 0.0151(8) -0.0021(7) -0.0024(7) -0.0041(7)
C11 0.0195(10) 0.0311(12) 0.0145(9) -0.0074(8) 0.0030(7) -0.0115(8)
C12 0.0182(10) 0.0269(12) 0.0327(13) -0.0170(10) 0.0053(9) -0.0073(8)
C13 0.0220(11) 0.0148(10) 0.0495(17) -0.0088(10) -0.0035(11) -0.0003(8)
C14 0.0292(13) 0.0151(10) 0.0335(13) -0.0005(9) -0.0119(10) 0.0015(8)
C15 0.0264(11) 0.0135(9) 0.0196(10) -0.0033(7) -0.0067(8) -0.0008(7)

loop_
_atom_type_symbol
_atom_type_description
_atom_type_scat_dispersion_real
_atom_type_scat_dispersion_imag
_atom_type_scat_source
C C 0.0033 0.0016 'International Tables Vol C Tables 4.2.6.8 and 6.1.1.4'
H H 0.0000 0.0000 'International Tables Vol C Tables 4.2.6.8 and 6.1.1.4'
O O 0.0106 0.0060 'International Tables Vol C Tables 4.2.6.8 and 6.1.1.4'
S S 0.1246 0.1234 'International Tables Vol C Tables 4.2.6.8 and 6.1.1.4'
N N 0.0061 0.0033 'International Tables Vol C Tables 4.2.6.8 and 6.1.1.4'

loop_
_geom_angle_atom_site_label_1
_geom_angle_atom_site_label_2
_geom_angle_atom_site_label_3
_geom_angle
C3 S1 C1 88.88(14)
C4 O2 H2 109.5
C5 O4 C6 121.5(2)
C11 O5 H5 109.5
C5 N1 C2 121.2(2)
C5 N1 C1 119.3(2)
C2 N1 C1 117.3(2)
N1 C1 C10 114.8(2)
N1 C1 S1 103.9(2)
C10 C1 S1 112.49(19)
N1 C1 H1 108.5
C10 C1 H1 108.5
S1 C1 H1 108.5
N1 C2 C4 115.5(2)
N1 C2 C3 104.0(2)
C4 C2 C3 110.3(3)
N1 C2 H2A 108.9
C4 C2 H2A 108.9
C3 C2 H2A 108.9
C2 C3 S1 106.6(3)
C2 C3 H3A 110.4
S1 C3 H3A 110.4
C2 C3 H3B 110.4
S1 C3 H3B 110.4
H3A C3 H3B 108.6
O1 C4 O2 122.9(3)
O1 C4 C2 120.4(3)
O2 C4 C2 116.6(2)
O3 C5 O4 124.9(2)
O3 C5 N1 124.1(2)
O4 C5 N1 111.1(2)
O4 C6 C7 110.8(2)
O4 C6 C8 109.0(2)
C7 C6 C8 112.7(3)
O4 C6 C9 101.5(2)
C7 C6 C9 111.2(3)
C8 C6 C9 111.0(3)
C6 C7 H7A 109.5
C6 C7 H7B 109.5
H7A C7 H7B 109.5
C6 C7 H7C 109.5
H7A C7 H7C 109.5
H7B C7 H7C 109.5
C6 C8 H8A 109.5
C6 C8 H8B 109.5
H8A C8 H8B 109.5
C6 C8 H8C 109.5
H8A C8 H8C 109.5
H8B C8 H8C 109.5
C6 C9 H9A 109.5
C6 C9 H9B 109.5
H9A C9 H9B 109.5
C6 C9 H9C 109.5
H9A C9 H9C 109.5
H9B C9 H9C 109.5
C15 C10 C11 118.7(2)
C15 C10 C1 122.8(2)
C11 C10 C1 118.4(2)
O5 C11 C12 122.6(2)
O5 C11 C10 116.7(3)
C12 C11 C10 120.6(3)
C13 C12 C11 119.9(2)
C13 C12 H12 120.1
C11 C12 H12 120.1
C12 C13 C14 120.2(3)
C12 C13 H13 119.9
C14 C13 H13 119.9
C13 C14 C15 119.8(3)
C13 C14 H14 120.1
C15 C14 H14 120.1
C10 C15 C14 120.6(2)
C10 C15 H15 119.7
C14 C15 H15 119.7

loop_
_geom_bond_atom_site_label_1
_geom_bond_atom_site_label_2
_geom_bond_distance
S1 C3 1.776(5)
S1 C1 1.823(3)
O1 C4 1.215(3)
O2 C4 1.315(3)
O2 H2 0.8400
O3 C5 1.234(3)
O4 C5 1.333(3)
O4 C6 1.486(3)
O5 C11 1.369(4)
O5 H5 0.8400
N1 C5 1.351(3)
N1 C2 1.455(4)
N1 C1 1.465(3)
C1 C10 1.504(4)
C1 H1 1.0000
C2 C4 1.504(4)
C2 C3 1.544(4)
C2 H2A 1.0000
C3 H3A 0.9900
C3 H3B 0.9900
C6 C7 1.516(4)
C6 C8 1.514(4)
C6 C9 1.527(4)
C7 H7A 0.9800
C7 H7B 0.9800
C7 H7C 0.9800
C8 H8A 0.9800
C8 H8B 0.9800
C8 H8C 0.9800
C9 H9A 0.9800
C9 H9B 0.9800
C9 H9C 0.9800
C10 C15 1.390(3)
C10 C11 1.400(3)
C11 C12 1.396(4)
C12 C13 1.379(5)
C12 H12 0.9500
C13 C14 1.391(4)
C13 H13 0.9500
C14 C15 1.397(4)
C14 H14 0.9500
C15 H15 0.9500

loop_
_geom_torsion_atom_site_label_1
_geom_torsion_atom_site_label_2
_geom_torsion_atom_site_label_3
_geom_torsion_atom_site_label_4
_geom_torsion
C5 N1 C1 C10 92.9(3)
C2 N1 C1 C10 -103.7(3)
C5 N1 C1 S1 -143.9(2)
C2 N1 C1 S1 19.5(3)
C3 S1 C1 N1 -34.38(19)
C3 S1 C1 C10 90.3(2)
C5 N1 C2 C4 -66.4(3)
C1 N1 C2 C4 130.6(2)
C5 N1 C2 C3 172.6(2)
C1 N1 C2 C3 9.6(3)
N1 C2 C3 S1 -35.6(3)
C4 C2 C3 S1 -159.96(19)
C1 S1 C3 C2 41.4(2)
N1 C2 C4 O1 166.8(3)
C3 C2 C4 O1 -75.6(4)
N1 C2 C4 O2 -14.7(3)
C3 C2 C4 O2 102.8(3)
C6 O4 C5 O3 -13.8(4)
C6 O4 C5 N1 166.1(2)
C2 N1 C5 O3 -173.3(2)
C1 N1 C5 O3 -10.6(4)
C2 N1 C5 O4 6.8(3)
C1 N1 C5 O4 169.5(2)
C5 O4 C6 C7 62.8(3)
C5 O4 C6 C8 -61.8(3)
C5 O4 C6 C9 -179.0(2)
N1 C1 C10 C15 18.1(4)
S1 C1 C10 C15 -100.4(3)
N1 C1 C10 C11 -162.7(2)
S1 C1 C10 C11 78.8(3)
C15 C10 C11 O5 178.8(3)
C1 C10 C11 O5 -0.4(4)
C15 C10 C11 C12 -2.0(4)
C1 C10 C11 C12 178.7(3)
O5 C11 C12 C13 -178.2(3)
C10 C11 C12 C13 2.7(4)
C11 C12 C13 C14 -1.3(4)
C12 C13 C14 C15 -0.7(5)
C11 C10 C15 C14 0.0(4)
C1 C10 C15 C14 179.3(3)
C13 C14 C15 C10 1.3(5)
